data_7034090
loop_
_publ_author_name
'Al-Khafaji, Yahya'
'Sun, Xinsen'
'Prior, Timothy J.'
'Elsegood, Mark R. J.'
'Redshaw, Carl'

_publ_section_title
;
 Tetraphenolate niobium and tantalum complexes for the ring opening
 polymerization of \e-caprolactone.
;
_journal_issue 27
_journal_name_full 'Dalton transactions (Cambridge, England : 2003)'
_journal_page_first 12349
_journal_page_last 12356
_journal_paper_doi 10.1039/c5dt00272a
_journal_volume 44
_journal_year 2015
_chemical_formula_moiety
;
C72 H102 Cl4 N2 O6 Ta2, 5(C2 H3 N)
;
_chemical_formula_sum 'C82 H117 Cl4 N7 O6 Ta2'
_chemical_formula_weight 1800.52
_space_group_crystal_system triclinic
_space_group_IT_number 2
_space_group_name_Hall '-P 1'
_space_group_name_H-M_alt 'P -1'
_symmetry_space_group_name_Hall '-P 1'
_symmetry_space_group_name_H-M 'P -1'
_atom_sites_solution_hydrogens geom
_audit_creation_method SHELXL-2014/7
_audit_update_record
;
2015-01-15 deposited with the CCDC.
2015-02-18 downloaded from the CCDC.
;
_cell_angle_alpha 87.781(5)
_cell_angle_beta 87.412(5)
_cell_angle_gamma 73.944(5)
_cell_formula_units_Z 2
_cell_length_a 12.6367(8)
_cell_length_b 16.8848(11)
_cell_length_c 21.6085(14)
_cell_measurement_reflns_used 23092
_cell_measurement_temperature 150(2)
_cell_measurement_theta_max 27.85
_cell_measurement_theta_min 1.55
_cell_volume 4424.5(5)
_computing_cell_refinement 'Stoe X-AREA'
_computing_data_collection 'Stoe X-AREA'
_computing_data_reduction 'Stoe X-AREA'
_computing_structure_refinement 'SHELXL-2014/7 (Sheldrick, 2014)'
_computing_structure_solution 'Sir92 (Altomare et al., 1994)'
_diffrn_ambient_temperature 150(2)
_diffrn_detector_area_resol_mean 6.67
_diffrn_measured_fraction_theta_full 0.992
_diffrn_measured_fraction_theta_max 0.992
_diffrn_measurement_device_type 'Stoe IPDS2'
_diffrn_measurement_method \w-scans
_diffrn_radiation_type MoK\a
_diffrn_radiation_wavelength 0.71073
_diffrn_reflns_av_R_equivalents 0.039
_diffrn_reflns_av_unetI/netI 0.0935
_diffrn_reflns_Laue_measured_fraction_full 0.992
_diffrn_reflns_Laue_measured_fraction_max 0.992
_diffrn_reflns_limit_h_max 15
_diffrn_reflns_limit_h_min -15
_diffrn_reflns_limit_k_max 20
_diffrn_reflns_limit_k_min -20
_diffrn_reflns_limit_l_max 25
_diffrn_reflns_limit_l_min -26
_diffrn_reflns_number 93502
_diffrn_reflns_point_group_measured_fraction_full 0.992
_diffrn_reflns_point_group_measured_fraction_max 0.992
_diffrn_reflns_theta_full 25.242
_diffrn_reflns_theta_max 25.512
_diffrn_reflns_theta_min 1.550
_diffrn_source 'fine-focus sealed tube'
_exptl_absorpt_coefficient_mu 2.643
_exptl_absorpt_correction_T_max 0.6243
_exptl_absorpt_correction_T_min 0.4120
_exptl_absorpt_correction_type analytical
_exptl_absorpt_process_details
;
TwinAbs (Stoe X-AREA suite)
;
_exptl_crystal_colour yellow
_exptl_crystal_density_diffrn 1.351
_exptl_crystal_description block
_exptl_crystal_F_000 1840
_exptl_crystal_recrystallization_method 'Re-crystallisation from solvent: acetonitrile'
_exptl_crystal_size_max 0.350
_exptl_crystal_size_mid 0.350
_exptl_crystal_size_min 0.200
_refine_diff_density_max 2.476
_refine_diff_density_min -2.772
_refine_diff_density_rms 0.172
_refine_ls_extinction_method none
_refine_ls_goodness_of_fit_ref 0.940
_refine_ls_hydrogen_treatment constr
_refine_ls_matrix_type full
_refine_ls_number_parameters 862
_refine_ls_number_reflns 40462
_refine_ls_number_restraints 0
_refine_ls_restrained_S_all 0.940
_refine_ls_R_factor_all 0.1055
_refine_ls_R_factor_gt 0.0818
_refine_ls_shift/su_max 0.001
_refine_ls_shift/su_mean 0.000
_refine_ls_structure_factor_coef Fsqd
_refine_ls_weighting_details 'w=1/[\s^2^(Fo^2^)+(0.1501P)^2^] where P=(Fo^2^+2Fc^2^)/3'
_refine_ls_weighting_scheme calc
_refine_ls_wR_factor_gt 0.2159
_refine_ls_wR_factor_ref 0.2258
_reflns_Friedel_coverage 0.000
_reflns_number_gt 26933
_reflns_number_total 40462
_reflns_threshold_expression 'I > 2\s(I)'
_cod_data_source_file c5dt00272a2.cif
_cod_data_source_block Ta_calix
_cod_depositor_comments
;
The following automatic conversions were performed:

'_exptl_absorpt_correction_type' value 'Analytical' changed to
'analytical' according to
/usr/data/users/saulius/crontab/automatic-downloads/rss-feeds/RSC/lib/dictionaries/cif_core.dic
dictionary named 'cif_core.dic' version 2.4.2 from 2011-04-26.

Automatic conversion script
Id: cif_fix_values 3008 2015-01-20 13:52:24Z robertas 

 Adding full bibliography for 7034090--7034096.cif.
;
_cod_database_code 7034090
_shelx_shelxl_version_number 2014/7
_shelx_space_group_comment
;
The symmetry employed for this shelxl refinement is uniquely defined
by the following loop, which should always be used as a source of
symmetry information in preference to the above space-group names.
They are only intended as comments.
;
_shelx_estimated_absorpt_t_min 0.458
_shelx_estimated_absorpt_t_max 0.620

loop_
_space_group_symop_operation_xyz
'x, y, z'
'-x, -y, -z'

loop_
_atom_site_label
_atom_site_type_symbol
_atom_site_fract_x
_atom_site_fract_y
_atom_site_fract_z
_atom_site_U_iso_or_equiv
_atom_site_adp_type
_atom_site_occupancy
_atom_site_site_symmetry_order
_atom_site_calc_flag
_atom_site_refinement_flags_posn
_atom_site_refinement_flags_adp
Ta1 Ta 0.19863(4) 1.15733(3) 0.03210(2) 0.03917(16) Uani 1 1 d . .
O1 O 0.3043(6) 1.1426(5) 0.0933(4) 0.040(2) Uani 1 1 d . .
O2 O 0.0816(7) 1.1859(5) 0.0902(4) 0.0383(19) Uani 1 1 d . .
O5 O 0.2022(7) 1.2614(5) 0.0050(4) 0.051(2) Uani 1 1 d . .
C65 C 0.1998(15) 1.3160(9) -0.0492(7) 0.069(5) Uani 1 1 d . .
H65A H 0.1299 1.3236 -0.0706 0.082 Uiso 1 1 calc R U
H65B H 0.2614 1.2908 -0.0785 0.082 Uiso 1 1 calc R U
C66 C 0.2097(18) 1.3967(10) -0.0304(9) 0.093(6) Uani 1 1 d . .
H66A H 0.2081 1.4328 -0.0672 0.139 Uiso 1 1 calc R U
H66B H 0.1482 1.4218 -0.0019 0.139 Uiso 1 1 calc R U
H66C H 0.2795 1.3890 -0.0098 0.139 Uiso 1 1 calc R U
N1 N 0.3441(9) 1.1183(7) -0.0366(5) 0.049(3) Uani 1 1 d . .
C67 C 0.214(2) 0.3638(11) 0.2128(10) 0.097(7) Uani 1 1 d . .
H67A H 0.1798 0.3560 0.1740 0.117 Uiso 1 1 calc R U
H67B H 0.2941 0.3374 0.2077 0.117 Uiso 1 1 calc R U
C68 C 0.1722(17) 0.3215(10) 0.2612(11) 0.102(7) Uani 1 1 d . .
H68A H 0.1881 0.2631 0.2513 0.154 Uiso 1 1 calc R U
H68B H 0.2071 0.3267 0.2998 0.154 Uiso 1 1 calc R U
H68C H 0.0923 0.3453 0.2660 0.154 Uiso 1 1 calc R U
Ta2 Ta 0.20574(5) 0.55120(4) 0.19142(3) 0.0565(2) Uani 1 1 d . .
O3 O 0.2999(8) 0.5696(5) 0.2535(5) 0.056(3) Uani 1 1 d . .
O4 O 0.0804(7) 0.6165(5) 0.2348(4) 0.046(2) Uani 1 1 d . .
O6 O 0.1981(9) 0.4489(6) 0.2195(6) 0.077(4) Uani 1 1 d . .
C69 C 0.4162(12) 1.0955(9) -0.0684(7) 0.053(3) Uani 1 1 d . .
C70 C 0.5116(14) 1.0645(10) -0.1108(8) 0.073(5) Uani 1 1 d . .
H70A H 0.4930 1.0301 -0.1418 0.109 Uiso 1 1 calc R U
H70B H 0.5741 1.0317 -0.0873 0.109 Uiso 1 1 calc R U
H70C H 0.5316 1.1112 -0.1318 0.109 Uiso 1 1 calc R U
N2 N 0.2183(12) 0.6686(8) 0.1361(6) 0.067(4) Uani 1 1 d . .
C71 C 0.2144(15) 0.7296(12) 0.1110(8) 0.070(5) Uani 1 1 d . .
C72 C 0.2095(15) 0.8096(12) 0.0803(8) 0.079(5) Uani 1 1 d . .
H72A H 0.2108 0.8498 0.1116 0.118 Uiso 1 1 calc R U
H72B H 0.1414 0.8286 0.0575 0.118 Uiso 1 1 calc R U
H72C H 0.2731 0.8037 0.0515 0.118 Uiso 1 1 calc R U
C1 C 0.3404(10) 1.1350(7) 0.1533(6) 0.037(3) Uani 1 1 d . .
C2 C 0.2841(9) 1.0983(7) 0.1989(5) 0.035(3) Uani 1 1 d . .
C3 C 0.3192(10) 1.0901(7) 0.2594(6) 0.039(3) Uani 1 1 d . .
H3 H 0.2800 1.0668 0.2903 0.046 Uiso 1 1 calc R U
C4 C 0.4087(10) 1.1146(8) 0.2761(6) 0.042(3) Uani 1 1 d . .
C5 C 0.4638(10) 1.1503(8) 0.2294(7) 0.046(3) Uani 1 1 d . .
H5 H 0.5256 1.1677 0.2405 0.055 Uiso 1 1 calc R U
C6 C 0.4325(10) 1.1615(7) 0.1678(6) 0.040(3) Uani 1 1 d . .
C7 C 0.4506(12) 1.1025(9) 0.3427(7) 0.055(4) Uani 1 1 d . .
C8 C 0.382(2) 1.0638(17) 0.3857(9) 0.115(9) Uani 1 1 d . .
H8A H 0.3795 1.0112 0.3693 0.172 Uiso 1 1 calc R U
H8B H 0.4147 1.0543 0.4266 0.172 Uiso 1 1 calc R U
H8C H 0.3073 1.1007 0.3895 0.172 Uiso 1 1 calc R U
C9 C 0.5655(18) 1.0414(15) 0.3405(10) 0.108(7) Uani 1 1 d . .
H9A H 0.5610 0.9889 0.3245 0.162 Uiso 1 1 calc R U
H9B H 0.6149 1.0639 0.3133 0.162 Uiso 1 1 calc R U
H9C H 0.5942 1.0323 0.3824 0.162 Uiso 1 1 calc R U
C10 C 0.456(2) 1.1821(15) 0.3667(10) 0.122(9) Uani 1 1 d . .
H10A H 0.5008 1.2067 0.3381 0.183 Uiso 1 1 calc R U
H10B H 0.3810 1.2193 0.3704 0.183 Uiso 1 1 calc R U
H10C H 0.4885 1.1729 0.4075 0.183 Uiso 1 1 calc R U
C11 C 0.4986(11) 1.1986(9) 0.1182(7) 0.054(4) Uani 1 1 d . .
C12 C 0.5589(12) 1.1331(11) 0.0742(7) 0.063(4) Uani 1 1 d . .
H12A H 0.5059 1.1099 0.0547 0.095 Uiso 1 1 calc R U
H12B H 0.5987 1.1573 0.0421 0.095 Uiso 1 1 calc R U
H12C H 0.6115 1.0893 0.0970 0.095 Uiso 1 1 calc R U
C13 C 0.5842(13) 1.2332(11) 0.1476(8) 0.068(5) Uani 1 1 d . .
H13A H 0.5469 1.2761 0.1766 0.101 Uiso 1 1 calc R U
H13B H 0.6366 1.1887 0.1699 0.101 Uiso 1 1 calc R U
H13C H 0.6238 1.2568 0.1150 0.101 Uiso 1 1 calc R U
C14 C 0.4225(14) 1.2729(10) 0.0831(8) 0.075(5) Uani 1 1 d . .
H14A H 0.3843 1.3147 0.1127 0.113 Uiso 1 1 calc R U
H14B H 0.4669 1.2967 0.0534 0.113 Uiso 1 1 calc R U
H14C H 0.3683 1.2543 0.0609 0.113 Uiso 1 1 calc R U
C15 C 0.1836(9) 1.0702(7) 0.1833(5) 0.034(2) Uani 1 1 d . .
H15 H 0.1890 1.0625 0.1375 0.040 Uiso 1 1 calc R U
C16 C 0.0319(9) 1.1952(7) 0.1490(5) 0.033(2) Uani 1 1 d . .
C17 C -0.0612(9) 1.2605(7) 0.1604(5) 0.036(3) Uani 1 1 d . .
C18 C -0.1093(10) 1.2653(7) 0.2207(6) 0.040(3) Uani 1 1 d . .
H18 H -0.1744 1.3081 0.2293 0.048 Uiso 1 1 calc R U
C19 C -0.0646(10) 1.2092(8) 0.2681(6) 0.041(3) Uani 1 1 d . .
C20 C 0.0298(9) 1.1477(7) 0.2550(5) 0.038(3) Uani 1 1 d . .
H20 H 0.0622 1.1102 0.2872 0.046 Uiso 1 1 calc R U
C21 C 0.0795(9) 1.1386(7) 0.1955(6) 0.038(3) Uani 1 1 d . .
C22 C -0.1146(10) 1.3259(8) 0.1101(6) 0.044(3) Uani 1 1 d . .
C23 C -0.1445(11) 1.2859(9) 0.0546(7) 0.055(3) Uani 1 1 d . .
H23A H -0.0792 1.2448 0.0386 0.082 Uiso 1 1 calc R U
H23B H -0.2020 1.2591 0.0670 0.082 Uiso 1 1 calc R U
H23C H -0.1718 1.3281 0.0223 0.082 Uiso 1 1 calc R U
C24 C -0.2171(11) 1.3899(8) 0.1345(7) 0.051(3) Uani 1 1 d . .
H24A H -0.1985 1.4162 0.1706 0.077 Uiso 1 1 calc R U
H24B H -0.2443 1.4318 0.1020 0.077 Uiso 1 1 calc R U
H24C H -0.2745 1.3628 0.1467 0.077 Uiso 1 1 calc R U
C25 C -0.0294(11) 1.3731(8) 0.0887(7) 0.058(4) Uani 1 1 d . .
H25A H -0.0093 1.3993 0.1243 0.087 Uiso 1 1 calc R U
H25B H 0.0366 1.3344 0.0708 0.087 Uiso 1 1 calc R U
H25C H -0.0617 1.4154 0.0574 0.087 Uiso 1 1 calc R U
C26 C -0.1237(11) 1.2170(9) 0.3328(6) 0.048(3) Uani 1 1 d . .
C27 C -0.0666(15) 1.1491(13) 0.3769(7) 0.089(6) Uani 1 1 d . .
H27A H -0.0620 1.0956 0.3593 0.133 Uiso 1 1 calc R U
H27B H 0.0078 1.1534 0.3836 0.133 Uiso 1 1 calc R U
H27C H -0.1085 1.1542 0.4165 0.133 Uiso 1 1 calc R U
C28 C -0.2419(13) 1.2088(11) 0.3250(7) 0.066(4) Uani 1 1 d . .
H28A H -0.2814 1.2523 0.2964 0.099 Uiso 1 1 calc R U
H28B H -0.2374 1.1548 0.3084 0.099 Uiso 1 1 calc R U
H28C H -0.2814 1.2142 0.3654 0.099 Uiso 1 1 calc R U
C29 C -0.1317(15) 1.2998(11) 0.3589(8) 0.075(5) Uani 1 1 d . .
H29A H -0.1689 1.3435 0.3297 0.112 Uiso 1 1 calc R U
H29B H -0.1738 1.3055 0.3985 0.112 Uiso 1 1 calc R U
H29C H -0.0575 1.3046 0.3655 0.112 Uiso 1 1 calc R U
C30 C 0.1838(9) 0.9856(7) 0.2131(5) 0.033(2) Uani 1 1 d . .
C31 C 0.2800(9) 0.9253(7) 0.2244(5) 0.034(3) Uani 1 1 d . .
H31 H 0.3483 0.9381 0.2173 0.041 Uiso 1 1 calc R U
C32 C 0.2809(9) 0.8469(7) 0.2456(5) 0.036(3) Uani 1 1 d . .
H32 H 0.3490 0.8071 0.2532 0.043 Uiso 1 1 calc R U
C33 C 0.1810(9) 0.8254(7) 0.2562(5) 0.035(3) Uani 1 1 d . .
C34 C 0.0845(10) 0.8853(7) 0.2436(6) 0.040(3) Uani 1 1 d . .
H34 H 0.0162 0.8724 0.2497 0.048 Uiso 1 1 calc R U
C35 C 0.0847(10) 0.9638(7) 0.2223(6) 0.039(3) Uani 1 1 d . .
H35 H 0.0169 1.0034 0.2138 0.047 Uiso 1 1 calc R U
C36 C 0.1833(9) 0.7356(7) 0.2738(6) 0.038(3) Uani 1 1 d . .
H36 H 0.1942 0.7059 0.2338 0.045 Uiso 1 1 calc R U
C37 C 0.3329(10) 0.6073(7) 0.3007(6) 0.043(3) Uani 1 1 d . .
C38 C 0.4199(11) 0.5636(8) 0.3389(7) 0.053(4) Uani 1 1 d . .
C39 C 0.4523(11) 0.6070(9) 0.3831(7) 0.052(4) Uani 1 1 d . .
H39 H 0.5137 0.5789 0.4068 0.062 Uiso 1 1 calc R U
C40 C 0.4024(11) 0.6886(9) 0.3958(6) 0.047(3) Uani 1 1 d . .
C41 C 0.3120(10) 0.7287(8) 0.3592(6) 0.044(3) Uani 1 1 d . .
H41 H 0.2736 0.7844 0.3672 0.053 Uiso 1 1 calc R U
C42 C 0.2784(9) 0.6903(7) 0.3131(6) 0.038(3) Uani 1 1 d . .
C43 C 0.4776(13) 0.4710(9) 0.3305(9) 0.068(5) Uani 1 1 d . .
C44 C 0.5350(14) 0.4552(10) 0.2662(10) 0.081(6) Uani 1 1 d . .
H44A H 0.4811 0.4766 0.2342 0.122 Uiso 1 1 calc R U
H44B H 0.5935 0.4832 0.2621 0.122 Uiso 1 1 calc R U
H44C H 0.5671 0.3958 0.2614 0.122 Uiso 1 1 calc R U
C45 C 0.5643(15) 0.4368(10) 0.3792(10) 0.090(6) Uani 1 1 d . .
H45A H 0.5296 0.4461 0.4207 0.136 Uiso 1 1 calc R U
H45B H 0.5962 0.3775 0.3736 0.136 Uiso 1 1 calc R U
H45C H 0.6225 0.4649 0.3743 0.136 Uiso 1 1 calc R U
C46 C 0.3892(16) 0.4220(10) 0.3398(11) 0.097(7) Uani 1 1 d . .
H46A H 0.3318 0.4419 0.3094 0.146 Uiso 1 1 calc R U
H46B H 0.4244 0.3631 0.3340 0.146 Uiso 1 1 calc R U
H46C H 0.3560 0.4301 0.3817 0.146 Uiso 1 1 calc R U
C47 C 0.4389(12) 0.7367(10) 0.4455(7) 0.058(4) Uani 1 1 d . .
C48 C 0.3490(15) 0.7587(15) 0.4963(8) 0.093(6) Uani 1 1 d . .
H48A H 0.3721 0.7895 0.5282 0.139 Uiso 1 1 calc R U
H48B H 0.2808 0.7928 0.4785 0.139 Uiso 1 1 calc R U
H48C H 0.3363 0.7082 0.5149 0.139 Uiso 1 1 calc R U
C49 C 0.5466(14) 0.6871(14) 0.4752(9) 0.086(6) Uani 1 1 d . .
H49A H 0.6054 0.6724 0.4431 0.129 Uiso 1 1 calc R U
H49B H 0.5672 0.7206 0.5061 0.129 Uiso 1 1 calc R U
H49C H 0.5358 0.6368 0.4954 0.129 Uiso 1 1 calc R U
C50 C 0.4626(16) 0.8149(12) 0.4162(9) 0.085(6) Uani 1 1 d . .
H50A H 0.5205 0.7994 0.3837 0.127 Uiso 1 1 calc R U
H50B H 0.3953 0.8502 0.3982 0.127 Uiso 1 1 calc R U
H50C H 0.4868 0.8450 0.4482 0.127 Uiso 1 1 calc R U
C51 C 0.0273(10) 0.6667(7) 0.2811(6) 0.039(3) Uani 1 1 d . .
C52 C -0.0748(10) 0.6577(8) 0.3080(6) 0.044(3) Uani 1 1 d . .
C53 C -0.1202(11) 0.7085(9) 0.3569(7) 0.051(3) Uani 1 1 d . .
H53 H -0.1877 0.7037 0.3755 0.061 Uiso 1 1 calc R U
C54 C -0.0740(11) 0.7656(9) 0.3804(6) 0.049(3) Uani 1 1 d . .
C55 C 0.0239(11) 0.7733(8) 0.3514(6) 0.046(3) Uani 1 1 d . .
H55 H 0.0569 0.8128 0.3660 0.055 Uiso 1 1 calc R U
C56 C 0.0737(10) 0.7263(7) 0.3030(6) 0.037(3) Uani 1 1 d . .
C57 C -0.1322(12) 0.5961(9) 0.2823(7) 0.054(4) Uani 1 1 d . .
C58 C -0.0590(13) 0.5077(10) 0.2931(9) 0.073(5) Uani 1 1 d . .
H58A H 0.0129 0.5015 0.2718 0.109 Uiso 1 1 calc R U
H58B H -0.0488 0.4968 0.3376 0.109 Uiso 1 1 calc R U
H58C H -0.0944 0.4684 0.2767 0.109 Uiso 1 1 calc R U
C59 C -0.2425(13) 0.6027(11) 0.3160(8) 0.070(5) Uani 1 1 d . .
H59A H -0.2311 0.5921 0.3605 0.104 Uiso 1 1 calc R U
H59B H -0.2916 0.6583 0.3093 0.104 Uiso 1 1 calc R U
H59C H -0.2759 0.5621 0.3001 0.104 Uiso 1 1 calc R U
C60 C -0.1516(13) 0.6128(11) 0.2128(8) 0.068(4) Uani 1 1 d . .
H60A H -0.0810 0.6087 0.1906 0.102 Uiso 1 1 calc R U
H60B H -0.1852 0.5721 0.1971 0.102 Uiso 1 1 calc R U
H60C H -0.2009 0.6683 0.2064 0.102 Uiso 1 1 calc R U
C61 C -0.1301(13) 0.8192(13) 0.4344(8) 0.071(5) Uani 1 1 d . .
C62 C -0.2473(18) 0.856(2) 0.4268(13) 0.168(15) Uani 1 1 d . .
H62A H -0.2800 0.8148 0.4110 0.252 Uiso 1 1 calc R U
H62B H -0.2827 0.8748 0.4669 0.252 Uiso 1 1 calc R U
H62C H -0.2582 0.9028 0.3974 0.252 Uiso 1 1 calc R U
C63 C -0.132(3) 0.758(2) 0.4929(13) 0.187(16) Uani 1 1 d . .
H63A H -0.0561 0.7285 0.5032 0.280 Uiso 1 1 calc R U
H63B H -0.1690 0.7897 0.5285 0.280 Uiso 1 1 calc R U
H63C H -0.1715 0.7180 0.4827 0.280 Uiso 1 1 calc R U
C64 C -0.064(2) 0.869(2) 0.4576(14) 0.161(14) Uani 1 1 d . .
H64A H 0.0128 0.8361 0.4602 0.241 Uiso 1 1 calc R U
H64B H -0.0678 0.9168 0.4294 0.241 Uiso 1 1 calc R U
H64C H -0.0924 0.8887 0.4989 0.241 Uiso 1 1 calc R U
C73 C 0.5037(16) 0.7018(12) 0.1302(11) 0.084(6) Uani 1 1 d . .
C74 C 0.5271(16) 0.6433(13) 0.1817(10) 0.093(6) Uani 1 1 d . .
H74A H 0.5222 0.6730 0.2203 0.139 Uiso 1 1 calc R U
H74B H 0.6015 0.6063 0.1760 0.139 Uiso 1 1 calc R U
H74C H 0.4734 0.6110 0.1838 0.139 Uiso 1 1 calc R U
C75 C 0.6740(19) 0.8348(13) 0.2337(9) 0.087(6) Uani 1 1 d . .
C76 C 0.7798(15) 0.8534(14) 0.2252(10) 0.093(6) Uani 1 1 d . .
H76A H 0.7723 0.9096 0.2384 0.140 Uiso 1 1 calc R U
H76B H 0.8036 0.8487 0.1814 0.140 Uiso 1 1 calc R U
H76C H 0.8347 0.8143 0.2502 0.140 Uiso 1 1 calc R U
C77 C -0.153(2) 1.0477(13) 0.1413(14) 0.094(7) Uani 1 1 d . .
C78 C -0.0808(19) 1.0506(13) 0.0867(10) 0.097(7) Uani 1 1 d . .
H78A H -0.0062 1.0159 0.0946 0.145 Uiso 1 1 calc R U
H78B H -0.0786 1.1076 0.0782 0.145 Uiso 1 1 calc R U
H78C H -0.1091 1.0303 0.0508 0.145 Uiso 1 1 calc R U
N3 N 0.4837(19) 0.7485(13) 0.0907(10) 0.127(8) Uani 1 1 d . .
N4 N 0.5904(16) 0.8240(13) 0.2411(10) 0.115(7) Uani 1 1 d . .
N5 N -0.2047(16) 1.0435(14) 0.1841(13) 0.123(8) Uani 1 1 d . .
Cl1 Cl 0.0815(3) 1.1604(2) -0.05466(16) 0.0560(8) Uani 1 1 d . .
Cl2 Cl 0.2232(3) 1.00905(19) 0.03121(15) 0.0489(8) Uani 1 1 d . .
Cl3 Cl 0.0929(4) 0.5484(3) 0.1050(2) 0.0785(13) Uani 1 1 d . .
Cl4 Cl 0.3652(5) 0.4922(4) 0.1294(3) 0.114(2) Uani 1 1 d . .

loop_
_atom_site_aniso_label
_atom_site_aniso_U_11
_atom_site_aniso_U_22
_atom_site_aniso_U_33
_atom_site_aniso_U_23
_atom_site_aniso_U_13
_atom_site_aniso_U_12
Ta1 0.0427(3) 0.0328(3) 0.0399(3) 0.0036(2) 0.0050(2) -0.0086(2)
O1 0.032(4) 0.029(4) 0.057(6) 0.010(4) 0.008(4) -0.007(4)
O2 0.044(5) 0.033(4) 0.040(5) 0.007(3) 0.000(4) -0.016(4)
O5 0.055(6) 0.040(5) 0.057(6) 0.010(4) 0.014(4) -0.014(4)
C65 0.091(12) 0.041(8) 0.068(11) 0.029(7) 0.009(8) -0.014(8)
C66 0.138(18) 0.050(10) 0.090(14) 0.023(9) 0.015(12) -0.031(11)
N1 0.049(7) 0.045(6) 0.045(7) -0.002(5) 0.016(5) -0.001(5)
C67 0.134(18) 0.049(10) 0.110(17) -0.024(10) 0.038(13) -0.031(12)
C68 0.092(14) 0.035(9) 0.18(2) 0.009(11) 0.011(13) -0.026(10)
Ta2 0.0600(4) 0.0412(3) 0.0735(5) -0.0107(3) 0.0138(3) -0.0238(3)
O3 0.057(6) 0.031(5) 0.083(7) -0.006(4) 0.014(5) -0.021(5)
O4 0.051(5) 0.034(5) 0.056(6) 0.001(4) 0.001(4) -0.020(4)
O6 0.075(7) 0.039(6) 0.124(10) -0.024(6) 0.033(7) -0.028(6)
C69 0.056(9) 0.044(8) 0.053(9) 0.006(6) 0.005(7) -0.007(7)
C70 0.071(11) 0.066(10) 0.068(11) 0.000(8) 0.032(8) -0.003(8)
N2 0.099(10) 0.058(8) 0.059(8) -0.003(6) 0.015(7) -0.050(8)
C71 0.085(12) 0.085(12) 0.054(10) -0.017(9) 0.003(8) -0.045(10)
C72 0.090(13) 0.096(13) 0.072(12) 0.015(10) -0.009(9) -0.064(12)
C1 0.042(7) 0.030(6) 0.039(7) -0.001(5) 0.001(5) -0.008(5)
C2 0.033(6) 0.026(6) 0.044(7) 0.000(5) 0.004(5) -0.007(5)
C3 0.038(7) 0.033(6) 0.044(7) -0.004(5) 0.003(5) -0.009(5)
C4 0.045(7) 0.035(7) 0.047(8) -0.004(5) -0.004(5) -0.010(6)
C5 0.036(7) 0.036(7) 0.067(10) -0.007(6) 0.001(6) -0.013(6)
C6 0.035(7) 0.033(6) 0.055(8) -0.004(5) 0.005(5) -0.013(5)
C7 0.056(9) 0.056(9) 0.058(9) -0.001(7) -0.016(7) -0.021(8)
C8 0.15(2) 0.15(2) 0.061(13) 0.017(13) -0.037(13) -0.08(2)
C9 0.096(16) 0.114(18) 0.092(16) 0.003(13) -0.027(12) 0.011(14)
C10 0.19(3) 0.107(18) 0.079(16) -0.009(13) -0.050(16) -0.056(19)
C11 0.051(8) 0.055(8) 0.060(9) -0.001(7) 0.010(6) -0.024(7)
C12 0.047(8) 0.085(11) 0.065(10) -0.011(8) 0.016(7) -0.031(8)
C13 0.065(10) 0.075(11) 0.080(12) -0.007(8) 0.012(8) -0.049(9)
C14 0.080(12) 0.059(10) 0.091(13) 0.021(9) 0.015(9) -0.032(9)
C15 0.038(6) 0.028(6) 0.037(7) 0.004(5) 0.000(5) -0.014(5)
C16 0.036(6) 0.029(6) 0.033(6) -0.003(5) 0.007(5) -0.008(5)
C17 0.036(6) 0.032(6) 0.042(7) 0.005(5) 0.001(5) -0.014(5)
C18 0.033(6) 0.032(6) 0.052(8) -0.002(5) 0.001(5) -0.005(5)
C19 0.042(7) 0.043(7) 0.039(7) -0.002(5) 0.005(5) -0.015(6)
C20 0.037(7) 0.038(7) 0.038(7) 0.002(5) 0.001(5) -0.010(6)
C21 0.035(6) 0.026(6) 0.052(8) -0.001(5) 0.001(5) -0.010(5)
C22 0.040(7) 0.038(7) 0.054(8) 0.014(6) -0.006(6) -0.013(6)
C23 0.045(8) 0.051(8) 0.060(9) 0.011(7) -0.009(6) -0.002(7)
C24 0.046(8) 0.036(7) 0.069(10) 0.010(6) -0.003(6) -0.007(6)
C25 0.045(8) 0.038(7) 0.086(11) 0.020(7) 0.011(7) -0.008(6)
C26 0.042(7) 0.052(8) 0.041(8) -0.003(6) 0.012(6) -0.002(6)
C27 0.089(13) 0.116(16) 0.037(9) 0.017(9) 0.024(8) 0.006(11)
C28 0.073(11) 0.071(11) 0.060(10) -0.004(8) 0.010(8) -0.031(9)
C29 0.080(12) 0.089(13) 0.062(11) -0.022(9) 0.020(8) -0.035(10)
C30 0.034(6) 0.028(6) 0.037(7) 0.003(5) 0.000(5) -0.011(5)
C31 0.029(6) 0.032(6) 0.042(7) 0.002(5) 0.007(5) -0.011(5)
C32 0.031(6) 0.035(6) 0.040(7) 0.006(5) 0.000(5) -0.007(5)
C33 0.039(7) 0.029(6) 0.038(7) 0.004(5) 0.000(5) -0.014(5)
C34 0.037(7) 0.038(7) 0.050(8) 0.006(5) -0.008(5) -0.018(6)
C35 0.035(6) 0.033(6) 0.049(8) 0.007(5) -0.009(5) -0.010(5)
C36 0.034(6) 0.036(6) 0.045(7) 0.007(5) 0.000(5) -0.013(5)
C37 0.039(7) 0.030(6) 0.061(9) 0.005(6) 0.003(6) -0.012(6)
C38 0.043(8) 0.039(7) 0.072(10) 0.020(7) 0.005(7) -0.008(6)
C39 0.042(8) 0.052(8) 0.061(9) 0.024(7) -0.001(6) -0.015(7)
C40 0.044(7) 0.058(9) 0.037(7) 0.014(6) 0.002(5) -0.011(7)
C41 0.042(7) 0.041(7) 0.047(8) 0.011(6) 0.002(6) -0.010(6)
C42 0.034(6) 0.034(6) 0.048(8) 0.006(5) 0.005(5) -0.015(5)
C43 0.048(9) 0.041(8) 0.110(14) 0.014(8) 0.004(8) -0.006(7)
C44 0.055(10) 0.041(9) 0.136(18) -0.011(9) 0.012(10) 0.005(8)
C45 0.070(12) 0.046(9) 0.139(19) 0.033(10) -0.006(11) 0.006(9)
C46 0.081(13) 0.040(9) 0.17(2) 0.037(11) -0.002(12) -0.021(9)
C47 0.045(8) 0.079(11) 0.047(9) 0.004(7) -0.004(6) -0.011(8)
C48 0.071(12) 0.15(2) 0.053(11) -0.019(11) 0.001(8) -0.030(13)
C49 0.058(11) 0.119(17) 0.075(13) 0.012(11) -0.015(9) -0.016(11)
C50 0.100(15) 0.084(13) 0.082(14) -0.002(10) -0.025(11) -0.042(12)
C51 0.037(7) 0.034(6) 0.045(7) 0.005(5) 0.004(5) -0.012(5)
C52 0.037(7) 0.041(7) 0.056(9) 0.012(6) -0.006(6) -0.018(6)
C53 0.039(7) 0.061(9) 0.057(9) 0.006(7) 0.002(6) -0.022(7)
C54 0.046(8) 0.060(9) 0.044(8) -0.006(6) 0.005(6) -0.017(7)
C55 0.044(7) 0.046(7) 0.050(8) 0.004(6) -0.001(6) -0.018(6)
C56 0.036(6) 0.034(6) 0.043(7) 0.009(5) -0.001(5) -0.012(5)
C57 0.054(9) 0.049(8) 0.066(10) 0.003(7) -0.002(7) -0.026(7)
C58 0.064(10) 0.056(10) 0.108(14) 0.010(9) 0.001(9) -0.034(9)
C59 0.066(10) 0.081(12) 0.077(12) -0.002(9) 0.004(8) -0.047(10)
C60 0.059(10) 0.080(11) 0.075(12) -0.016(9) -0.005(8) -0.032(9)
C61 0.048(9) 0.111(15) 0.064(11) -0.029(10) 0.014(7) -0.034(10)
C62 0.068(14) 0.26(4) 0.15(3) -0.13(3) -0.016(14) 0.025(19)
C63 0.27(4) 0.18(3) 0.08(2) -0.007(19) 0.07(2) -0.03(3)
C64 0.102(18) 0.23(4) 0.15(3) -0.13(3) 0.047(17) -0.05(2)
C73 0.077(13) 0.066(12) 0.110(17) 0.002(11) 0.024(11) -0.026(10)
C74 0.082(13) 0.090(14) 0.110(17) 0.031(12) -0.009(11) -0.035(12)
C75 0.085(15) 0.086(14) 0.081(14) 0.003(10) -0.006(11) -0.011(12)
C76 0.073(13) 0.106(16) 0.101(16) 0.028(12) -0.010(10) -0.030(12)
C77 0.081(15) 0.063(12) 0.14(2) 0.027(14) -0.051(14) -0.026(12)
C78 0.131(18) 0.088(14) 0.095(16) 0.021(12) -0.046(13) -0.065(14)
N3 0.16(2) 0.094(14) 0.114(17) 0.024(12) 0.030(14) -0.017(14)
N4 0.068(12) 0.120(16) 0.148(19) 0.004(13) -0.014(11) -0.013(12)
N5 0.073(13) 0.111(16) 0.18(2) 0.039(16) -0.020(13) -0.016(12)
Cl1 0.063(2) 0.057(2) 0.044(2) 0.0034(16) -0.0067(15) -0.0107(18)
Cl2 0.063(2) 0.0359(16) 0.0466(19) -0.0015(13) 0.0029(15) -0.0127(15)
Cl3 0.097(3) 0.086(3) 0.071(3) -0.017(2) 0.004(2) -0.054(3)
Cl4 0.097(4) 0.105(4) 0.150(5) -0.062(4) 0.056(4) -0.045(3)

loop_
_atom_type_symbol
_atom_type_description
_atom_type_scat_dispersion_real
_atom_type_scat_dispersion_imag
_atom_type_scat_source
C C 0.0033 0.0016 'International Tables Vol C Tables 4.2.6.8 and 6.1.1.4'
H H 0.0000 0.0000 'International Tables Vol C Tables 4.2.6.8 and 6.1.1.4'
N N 0.0061 0.0033 'International Tables Vol C Tables 4.2.6.8 and 6.1.1.4'
O O 0.0106 0.0060 'International Tables Vol C Tables 4.2.6.8 and 6.1.1.4'
Ta Ta -0.7052 6.5227 'International Tables Vol C Tables 4.2.6.8 and 6.1.1.4'
Cl Cl 0.1484 0.1585 'International Tables Vol C Tables 4.2.6.8 and 6.1.1.4'

loop_
_geom_angle_atom_site_label_1
_geom_angle_atom_site_label_2
_geom_angle_atom_site_label_3
_geom_angle
O5 Ta1 O2 99.2(4)
O5 Ta1 O1 97.3(4)
O2 Ta1 O1 92.5(3)
O5 Ta1 N1 82.6(4)
O2 Ta1 N1 177.9(4)
O1 Ta1 N1 86.2(4)
O5 Ta1 Cl1 86.0(3)
O2 Ta1 Cl1 94.4(3)
O1 Ta1 Cl1 171.7(3)
N1 Ta1 Cl1 86.8(3)
O5 Ta1 Cl2 159.6(3)
O2 Ta1 Cl2 99.2(2)
O1 Ta1 Cl2 90.6(2)
N1 Ta1 Cl2 79.2(3)
Cl1 Ta1 Cl2 83.86(12)
C1 O1 Ta1 155.2(7)
C16 O2 Ta1 155.9(8)
C65 O5 Ta1 144.9(10)
O5 C65 C66 110.2(14)
C69 N1 Ta1 176.3(11)
C68 C67 O6 116.9(17)
O6 Ta2 O4 99.0(4)
O6 Ta2 O3 97.6(5)
O4 Ta2 O3 90.5(4)
O6 Ta2 N2 168.2(5)
O4 Ta2 N2 88.6(4)
O3 Ta2 N2 91.3(4)
O6 Ta2 Cl4 91.3(4)
O4 Ta2 Cl4 169.8(3)
O3 Ta2 Cl4 88.5(3)
N2 Ta2 Cl4 81.2(4)
O6 Ta2 Cl3 91.8(4)
O4 Ta2 Cl3 89.6(3)
O3 Ta2 Cl3 170.4(3)
N2 Ta2 Cl3 79.1(3)
Cl4 Ta2 Cl3 89.6(2)
C37 O3 Ta2 158.4(9)
C51 O4 Ta2 154.6(8)
C67 O6 Ta2 152.9(12)
N1 C69 C70 179.5(19)
C71 N2 Ta2 173.4(14)
N2 C71 C72 178.2(17)
O1 C1 C6 120.5(10)
O1 C1 C2 118.2(10)
C6 C1 C2 121.3(11)
C3 C2 C1 119.0(10)
C3 C2 C15 119.7(9)
C1 C2 C15 121.3(11)
C4 C3 C2 122.1(11)
C3 C4 C5 117.5(12)
C3 C4 C7 122.2(11)
C5 C4 C7 120.2(11)
C6 C5 C4 123.6(11)
C5 C6 C1 116.4(10)
C5 C6 C11 121.2(11)
C1 C6 C11 122.3(12)
C10 C7 C8 110.3(19)
C10 C7 C9 110.3(17)
C8 C7 C9 105.6(17)
C10 C7 C4 110.1(13)
C8 C7 C4 112.7(12)
C9 C7 C4 107.6(14)
C12 C11 C13 107.8(12)
C12 C11 C14 111.1(14)
C13 C11 C14 105.2(12)
C12 C11 C6 109.8(11)
C13 C11 C6 111.6(12)
C14 C11 C6 111.2(11)
C21 C15 C2 109.9(9)
C21 C15 C30 115.0(9)
C2 C15 C30 113.2(9)
O2 C16 C17 119.9(10)
O2 C16 C21 117.9(10)
C17 C16 C21 122.1(10)
C16 C17 C18 117.1(10)
C16 C17 C22 123.4(10)
C18 C17 C22 119.5(11)
C19 C18 C17 122.3(12)
C20 C19 C18 118.2(11)
C20 C19 C26 122.4(11)
C18 C19 C26 119.4(12)
C19 C20 C21 122.0(11)
C16 C21 C20 118.2(11)
C16 C21 C15 121.7(10)
C20 C21 C15 120.1(11)
C23 C22 C24 108.9(11)
C23 C22 C25 108.7(11)
C24 C22 C25 107.0(10)
C23 C22 C17 111.4(10)
C24 C22 C17 112.7(11)
C25 C22 C17 108.0(10)
C27 C26 C29 110.3(14)
C27 C26 C19 111.8(12)
C29 C26 C19 110.4(11)
C27 C26 C28 107.4(13)
C29 C26 C28 109.0(13)
C19 C26 C28 108.0(11)
C31 C30 C35 117.3(10)
C31 C30 C15 122.1(9)
C35 C30 C15 120.1(10)
C30 C31 C32 122.4(10)
C31 C32 C33 120.4(11)
C34 C33 C32 117.3(10)
C34 C33 C36 122.4(9)
C32 C33 C36 119.9(10)
C33 C34 C35 121.8(10)
C34 C35 C30 120.8(11)
C42 C36 C56 110.3(9)
C42 C36 C33 114.5(9)
C56 C36 C33 113.7(10)
O3 C37 C42 119.8(12)
O3 C37 C38 121.0(12)
C42 C37 C38 119.2(13)
C39 C38 C37 117.4(13)
C39 C38 C43 120.9(14)
C37 C38 C43 121.7(14)
C38 C39 C40 124.9(13)
C39 C40 C41 115.9(13)
C39 C40 C47 124.6(13)
C41 C40 C47 119.5(13)
C42 C41 C40 122.2(13)
C41 C42 C37 120.2(12)
C41 C42 C36 120.8(11)
C37 C42 C36 119.0(11)
C45 C43 C44 107.9(15)
C45 C43 C38 111.9(15)
C44 C43 C38 111.3(13)
C45 C43 C46 106.7(13)
C44 C43 C46 110.3(15)
C38 C43 C46 108.6(13)
C48 C47 C40 109.2(12)
C48 C47 C49 108.5(14)
C40 C47 C49 112.5(14)
C48 C47 C50 110.8(16)
C40 C47 C50 109.9(12)
C49 C47 C50 106.0(13)
O4 C51 C56 119.8(10)
O4 C51 C52 120.1(11)
C56 C51 C52 120.1(12)
C53 C52 C51 116.2(11)
C53 C52 C57 122.3(11)
C51 C52 C57 121.5(13)
C54 C53 C52 124.6(11)
C53 C54 C55 116.8(13)
C53 C54 C61 121.0(12)
C55 C54 C61 122.2(12)
C56 C55 C54 122.5(12)
C55 C56 C51 119.8(10)
C55 C56 C36 120.5(11)
C51 C56 C36 119.7(11)
C59 C57 C60 108.8(12)
C59 C57 C58 107.6(12)
C60 C57 C58 109.8(14)
C59 C57 C52 111.0(13)
C60 C57 C52 110.7(11)
C58 C57 C52 108.9(12)
C62 C61 C64 119(2)
C62 C61 C54 113.2(14)
C64 C61 C54 113.4(14)
C62 C61 C63 101(2)
C64 C61 C63 101(2)
C54 C61 C63 106.7(18)
N3 C73 C74 179(3)
N4 C75 C76 177(3)
N5 C77 C78 177(3)

loop_
_geom_bond_atom_site_label_1
_geom_bond_atom_site_label_2
_geom_bond_distance
Ta1 O5 1.842(8)
Ta1 O2 1.866(8)
Ta1 O1 1.883(9)
Ta1 N1 2.275(11)
Ta1 Cl1 2.431(3)
Ta1 Cl2 2.437(3)
O1 C1 1.383(14)
O2 C16 1.387(13)
O5 C65 1.459(15)
C65 C66 1.48(2)
N1 C69 1.105(17)
C67 C68 1.41(3)
C67 O6 1.408(18)
Ta2 O6 1.834(10)
Ta2 O4 1.893(9)
Ta2 O3 1.921(10)
Ta2 N2 2.314(12)
Ta2 Cl4 2.366(5)
Ta2 Cl3 2.409(4)
O3 C37 1.363(16)
O4 C51 1.363(15)
C69 C70 1.47(2)
N2 C71 1.14(2)
C71 C72 1.47(2)
C1 C6 1.410(16)
C1 C2 1.412(15)
C2 C3 1.390(16)
C2 C15 1.528(15)
C3 C4 1.375(16)
C4 C5 1.409(17)
C4 C7 1.543(19)
C5 C6 1.397(18)
C6 C11 1.548(16)
C7 C10 1.48(2)
C7 C8 1.49(2)
C7 C9 1.53(3)
C11 C12 1.50(2)
C11 C13 1.533(19)
C11 C14 1.55(2)
C15 C21 1.513(16)
C15 C30 1.544(14)
C16 C17 1.393(16)
C16 C21 1.394(16)
C17 C18 1.406(17)
C17 C22 1.555(16)
C18 C19 1.396(17)
C19 C20 1.375(17)
C19 C26 1.546(17)
C20 C21 1.399(16)
C22 C23 1.509(19)
C22 C24 1.528(18)
C22 C25 1.552(15)
C26 C27 1.50(2)
C26 C29 1.50(2)
C26 C28 1.56(2)
C30 C31 1.377(16)
C30 C35 1.403(15)
C31 C32 1.382(15)
C32 C33 1.412(15)
C33 C34 1.383(17)
C33 C36 1.542(15)
C34 C35 1.387(16)
C36 C42 1.512(17)
C36 C56 1.541(15)
C37 C42 1.410(17)
C37 C38 1.422(19)
C38 C39 1.37(2)
C38 C43 1.55(2)
C39 C40 1.38(2)
C40 C41 1.416(18)
C40 C47 1.53(2)
C41 C42 1.353(18)
C43 C45 1.53(2)
C43 C44 1.54(2)
C43 C46 1.56(2)
C47 C48 1.52(2)
C47 C49 1.54(2)
C47 C50 1.54(2)
C51 C56 1.404(16)
C51 C52 1.436(16)
C52 C53 1.39(2)
C52 C57 1.555(17)
C53 C54 1.380(18)
C54 C55 1.398(17)
C54 C61 1.53(2)
C55 C56 1.359(18)
C57 C59 1.52(2)
C57 C60 1.53(2)
C57 C58 1.54(2)
C61 C62 1.45(3)
C61 C64 1.46(3)
C61 C63 1.61(3)
C73 N3 1.13(3)
C73 C74 1.44(3)
C75 N4 1.12(2)
C75 C76 1.46(3)
C77 N5 1.12(3)
C77 C78 1.47(3)
